data_7035087
loop_
_publ_author_name
'Mart\'inez-Espada, Noelia'
'Mena, Miguel'
'P\'erez-Redondo, Adri\'an'
'Varela-Izquierdo, V\'ictor'
'Y\'elamos, Carlos'

_publ_section_title
;
 Heterometallic complexes with cube-type [MTi3N4] cores containing Group
 10 metals in a variety of oxidation states.
;
_journal_issue 21
_journal_name_full 'Dalton transactions (Cambridge, England : 2003)'
_journal_page_first 9782
_journal_page_last 9794
_journal_paper_doi 10.1039/c5dt01200g
_journal_volume 44
_journal_year 2015
_chemical_compound_source 'synthesis as described'
_chemical_formula_moiety '2 (C30 H48 I3 N4 Pt Ti3), I3, I5, 6.5 (C6 H6)'
_chemical_formula_sum 'C99 H135 I14 N8 Pt2 Ti6'
_chemical_formula_weight 3891.32
_chemical_properties_physical 'Air-sensitive, Moisture-sensitive, Oxygen-sensitive'
_space_group_crystal_system triclinic
_space_group_IT_number 2
_space_group_name_Hall '-P 1'
_space_group_name_H-M_alt 'P -1'
_symmetry_space_group_name_Hall '-P 1'
_symmetry_space_group_name_H-M 'P -1'
_atom_sites_solution_hydrogens geom
_atom_sites_solution_primary direct
_atom_sites_solution_secondary direct
_audit_conform_dict_location ftp://ftp.iucr.org/pub/cif_core.dic
_audit_conform_dict_name cif_core.dic
_audit_conform_dict_version 2.4.3
_audit_creation_date 2015-02-04T19:14:09-00:00
_audit_creation_method 'WinGX routine CIF_UPDATE'
_audit_update_record
;
2015-03-18 deposited with the CCDC.
2015-04-15 downloaded from the CCDC.
;
_cell_angle_alpha 84.306(9)
_cell_angle_beta 77.974(7)
_cell_angle_gamma 77.462(6)
_cell_formula_units_Z 2
_cell_length_a 14.1217(10)
_cell_length_b 20.2594(19)
_cell_length_c 22.173(3)
_cell_measurement_reflns_used 312
_cell_measurement_temperature 200(2)
_cell_measurement_theta_max 21
_cell_measurement_theta_min 3
_cell_measurement_wavelength 0.71073
_cell_volume 6046.8(11)
_computing_cell_refinement 'Dirax/lsq (Duisenberg & Schreurs, 1989-2000)'
_computing_data_collection 'Collect (Bruker AXS BV, 1997-2004)'
_computing_data_reduction 'EvalCCD (Duisenberg & Schreurs 1990-2000)'
_computing_molecular_graphics 'ORTEP-3 for Windows (Farrugia, 2012)'
_computing_publication_material 'WinGX publication routines (Farrugia, 2012)'
_computing_structure_refinement 'SHELXL-2014/7 (Sheldrick, 2014)'
_computing_structure_solution 'SHELXS-2013/1 (Sheldrick, 2008)'
_diffrn_ambient_temperature 200(2)
_diffrn_detector 'CCD plate'
_diffrn_detector_area_resol_mean 9
_diffrn_measured_fraction_theta_full 0.998
_diffrn_measured_fraction_theta_max 0.998
_diffrn_measurement_device '95mm CCD camera on \k-goniostat'
_diffrn_measurement_device_type KappaCCD
_diffrn_measurement_method 'CCD rotation images, thick slices'
_diffrn_orient_matrix_UB_11 -0.009245
_diffrn_orient_matrix_UB_12 0.026021
_diffrn_orient_matrix_UB_13 0.037548
_diffrn_orient_matrix_UB_21 -0.060006
_diffrn_orient_matrix_UB_22 -0.01891
_diffrn_orient_matrix_UB_23 0.018725
_diffrn_orient_matrix_UB_31 0.042172
_diffrn_orient_matrix_UB_32 -0.03912
_diffrn_orient_matrix_UB_33 0.019304
_diffrn_radiation_monochromator 'horizonally mounted graphite crystal'
_diffrn_radiation_probe x-ray
_diffrn_radiation_type MoK\a
_diffrn_radiation_wavelength 0.71073
_diffrn_reflns_av_R_equivalents 0.1575
_diffrn_reflns_av_unetI/netI 0.0772
_diffrn_reflns_laue_measured_fraction_full 0.998
_diffrn_reflns_laue_measured_fraction_max 0.998
_diffrn_reflns_limit_h_max 16
_diffrn_reflns_limit_h_min -16
_diffrn_reflns_limit_k_max 24
_diffrn_reflns_limit_k_min -24
_diffrn_reflns_limit_l_max 26
_diffrn_reflns_limit_l_min -26
_diffrn_reflns_number 126471
_diffrn_reflns_point_group_measured_fraction_full 0.998
_diffrn_reflns_point_group_measured_fraction_max 0.998
_diffrn_reflns_reduction_process
;
        Scaled and merged with Sortav
        R.H. Blessing, (1987) Cryst. Rev. 1, 3-58
        R.H. Blessing, (1989) J. Appl. Cryst. 22, 396-397
;
_diffrn_reflns_theta_full 25
_diffrn_reflns_theta_max 25.241
_diffrn_reflns_theta_min 3.012
_diffrn_source 'Enraf Nonius FR590'
_diffrn_standards_number 0
_exptl_absorpt_coefficient_mu 6.296
_exptl_absorpt_correction_T_max 0.509
_exptl_absorpt_correction_T_min 0.23
_exptl_absorpt_correction_type multi-scan
_exptl_absorpt_process_details
;
 R.H. Blessing, Acta Cryst. (1995), A51, 33-38
;
_exptl_crystal_colour black
_exptl_crystal_density_diffrn 2.137
_exptl_crystal_density_method 'not measured'
_exptl_crystal_description prism
_exptl_crystal_F_000 3630
_exptl_crystal_recrystallization_method 'Slow diffusion of benzene solutions of the starting materials'
_exptl_crystal_size_max 0.33
_exptl_crystal_size_mid 0.25
_exptl_crystal_size_min 0.12
_platon_squeeze_details
;
This compound crystallized with six and a half molecules of benzene, which 
were found in the Fourier map, but it was not possible to get a chemically 
sensible model for one and a half of them, so the Squeeze procedure was 
employed to remove their contribution to the structure factors.
;
_refine_diff_density_max 2.406
_refine_diff_density_min -1.88
_refine_diff_density_rms 0.224
_refine_ls_extinction_method none
_refine_ls_goodness_of_fit_ref 1.052
_refine_ls_hydrogen_treatment constr
_refine_ls_matrix_type full
_refine_ls_number_constraints 0
_refine_ls_number_parameters 1114
_refine_ls_number_reflns 21834
_refine_ls_number_restraints 54
_refine_ls_restrained_S_all 1.052
_refine_ls_R_factor_all 0.0798
_refine_ls_R_factor_gt 0.0515
_refine_ls_shift/su_max 0.016
_refine_ls_shift/su_mean 0
_refine_ls_structure_factor_coef Fsqd
_refine_ls_weighting_details 'w=1/[\s^2^(Fo^2^)+(0.0489P)^2^+44.0441P] where P=(Fo^2^+2Fc^2^)/3'
_refine_ls_weighting_scheme calc
_refine_ls_wR_factor_gt 0.1169
_refine_ls_wR_factor_ref 0.1362
_reflns_Friedel_coverage 0
_reflns_number_gt 16075
_reflns_number_total 21834
_reflns_threshold_expression 'I > 2\s(I)'
_cod_data_source_file c5dt01200g2.cif
_cod_data_source_block 11
_cod_depositor_comments 'Adding full bibliography for 7035084--7035087.cif.'
_cod_database_code 7035087
_platon_squeeze_void_probe_radius 1.20

loop_
_space_group_symop_operation_xyz
'x, y, z'
'-x, -y, -z'

loop_
_atom_site_label
_atom_site_type_symbol
_atom_site_fract_x
_atom_site_fract_y
_atom_site_fract_z
_atom_site_U_iso_or_equiv
_atom_site_adp_type
_atom_site_occupancy
_atom_site_site_symmetry_order
_atom_site_calc_flag
_atom_site_refinement_flags_posn
_atom_site_refinement_flags_adp
_atom_site_refinement_flags_occupancy
C11 C 0.7211(6) 0.3617(6) 0.2669(5) 0.040(3) Uani 1 1 d . . .
C12 C 0.7246(7) 0.4272(6) 0.2368(5) 0.042(3) Uani 1 1 d . . .
C13 C 0.7348(6) 0.4196(6) 0.1719(5) 0.040(3) Uani 1 1 d . . .
C14 C 0.7385(7) 0.3513(6) 0.1635(5) 0.047(3) Uani 1 1 d . . .
C15 C 0.7312(6) 0.3139(5) 0.2217(5) 0.040(2) Uani 1 1 d . . .
C16 C 0.7198(9) 0.3464(7) 0.3348(6) 0.061(3) Uani 1 1 d . . .
H16A H 0.657 0.3698 0.3585 0.092 Uiso 1 1 calc R U .
H16B H 0.7746 0.3619 0.3461 0.092 Uiso 1 1 calc R U .
H16C H 0.7271 0.2974 0.3441 0.092 Uiso 1 1 calc R U .
C17 C 0.7298(9) 0.4873(7) 0.2685(7) 0.070(4) Uani 1 1 d . . .
H17A H 0.6711 0.4979 0.301 0.105 Uiso 1 1 calc R U .
H17B H 0.7326 0.526 0.2385 0.105 Uiso 1 1 calc R U .
H17C H 0.7892 0.4774 0.2867 0.105 Uiso 1 1 calc R U .
C18 C 0.7461(8) 0.4749(7) 0.1232(6) 0.065(4) Uani 1 1 d . . .
H18A H 0.8162 0.4769 0.1104 0.097 Uiso 1 1 calc R U .
H18B H 0.7089 0.5181 0.1395 0.097 Uiso 1 1 calc R U .
H18C H 0.7208 0.4659 0.0875 0.097 Uiso 1 1 calc R U .
C19 C 0.7555(9) 0.3175(8) 0.1045(6) 0.077(4) Uani 1 1 d . . .
H19A H 0.7544 0.3517 0.07 0.115 Uiso 1 1 calc R U .
H19B H 0.7033 0.2921 0.1058 0.115 Uiso 1 1 calc R U .
H19C H 0.8199 0.2863 0.0987 0.115 Uiso 1 1 calc R U .
C20 C 0.7389(9) 0.2391(6) 0.2322(7) 0.065(4) Uani 1 1 d . . .
H20A H 0.7931 0.2159 0.2015 0.097 Uiso 1 1 calc R U .
H20B H 0.6767 0.2275 0.2281 0.097 Uiso 1 1 calc R U .
H20C H 0.7518 0.2249 0.2737 0.097 Uiso 1 1 calc R U .
C21 C 0.2822(6) 0.3015(4) 0.3544(4) 0.0264(19) Uani 1 1 d . . .
C22 C 0.3706(7) 0.2527(4) 0.3379(4) 0.028(2) Uani 1 1 d . . .
C23 C 0.4409(6) 0.2662(4) 0.3690(4) 0.029(2) Uani 1 1 d . . .
C24 C 0.3991(8) 0.3236(5) 0.4040(4) 0.036(2) Uani 1 1 d . . .
C25 C 0.3000(7) 0.3450(4) 0.3959(4) 0.033(2) Uani 1 1 d . . .
C26 C 0.1849(8) 0.3028(6) 0.3368(5) 0.051(3) Uani 1 1 d . . .
H26A H 0.1735 0.3387 0.3045 0.076 Uiso 1 1 calc R U .
H26B H 0.1318 0.3116 0.3731 0.076 Uiso 1 1 calc R U .
H26C H 0.1857 0.259 0.3213 0.076 Uiso 1 1 calc R U .
C27 C 0.3853(10) 0.1937(5) 0.2986(5) 0.051(3) Uani 1 1 d . . .
H27A H 0.4318 0.2002 0.2601 0.076 Uiso 1 1 calc R U .
H27B H 0.3217 0.1904 0.2891 0.076 Uiso 1 1 calc R U .
H27C H 0.4118 0.1519 0.321 0.076 Uiso 1 1 calc R U .
C28 C 0.5429(8) 0.2231(6) 0.3667(6) 0.053(3) Uani 1 1 d . . .
H28A H 0.5393 0.1839 0.3961 0.08 Uiso 1 1 calc R U .
H28B H 0.5863 0.2499 0.3775 0.08 Uiso 1 1 calc R U .
H28C H 0.5693 0.2075 0.3249 0.08 Uiso 1 1 calc R U .
C29 C 0.4468(9) 0.3536(6) 0.4457(5) 0.053(3) Uani 1 1 d . . .
H29A H 0.4401 0.3287 0.4861 0.079 Uiso 1 1 calc R U .
H29B H 0.4145 0.4012 0.4508 0.079 Uiso 1 1 calc R U .
H29C H 0.517 0.3505 0.4277 0.079 Uiso 1 1 calc R U .
C30 C 0.2235(8) 0.3973(5) 0.4322(5) 0.051(3) Uani 1 1 d . . .
H30A H 0.1883 0.3752 0.4688 0.077 Uiso 1 1 calc R U .
H30B H 0.1763 0.4206 0.4065 0.077 Uiso 1 1 calc R U .
H30C H 0.2558 0.4302 0.4452 0.077 Uiso 1 1 calc R U .
C31 C 0.4643(7) 0.3485(6) 0.0622(5) 0.041(2) Uani 1 1 d . . .
C32 C 0.3760(7) 0.3998(5) 0.0657(4) 0.035(2) Uani 1 1 d . . .
C33 C 0.2998(6) 0.3735(5) 0.1046(4) 0.029(2) Uani 1 1 d . . .
C34 C 0.3398(7) 0.3071(5) 0.1242(4) 0.031(2) Uani 1 1 d . . .
C35 C 0.4412(7) 0.2916(4) 0.0980(4) 0.031(2) Uani 1 1 d . . .
C36 C 0.5601(7) 0.3563(6) 0.0199(5) 0.051(3) Uani 1 1 d . . .
H36A H 0.6105 0.3152 0.024 0.076 Uiso 1 1 calc R U .
H36B H 0.582 0.3953 0.0311 0.076 Uiso 1 1 calc R U .
H36C H 0.5503 0.3633 -0.0229 0.076 Uiso 1 1 calc R U .
C37 C 0.3683(8) 0.4645(5) 0.0268(5) 0.045(3) Uani 1 1 d . . .
H37A H 0.2987 0.4833 0.0253 0.067 Uiso 1 1 calc R U .
H37B H 0.4055 0.4557 -0.0151 0.067 Uiso 1 1 calc R U .
H37C H 0.3956 0.4969 0.0446 0.067 Uiso 1 1 calc R U .
C38 C 0.1930(7) 0.4081(5) 0.1194(5) 0.040(2) Uani 1 1 d . . .
H38A H 0.1882 0.457 0.1202 0.06 Uiso 1 1 calc R U .
H38B H 0.1622 0.3906 0.1598 0.06 Uiso 1 1 calc R U .
H38C H 0.1588 0.3993 0.0877 0.06 Uiso 1 1 calc R U .
C39 C 0.2793(8) 0.2578(5) 0.1626(5) 0.045(3) Uani 1 1 d . . .
H39A H 0.3237 0.22 0.1799 0.068 Uiso 1 1 calc R U .
H39B H 0.2439 0.2403 0.1361 0.068 Uiso 1 1 calc R U .
H39C H 0.2316 0.2814 0.1962 0.068 Uiso 1 1 calc R U .
C40 C 0.5115(9) 0.2240(5) 0.1053(6) 0.054(3) Uani 1 1 d . . .
H40A H 0.4993 0.1912 0.0796 0.08 Uiso 1 1 calc R U .
H40B H 0.5004 0.2072 0.1487 0.08 Uiso 1 1 calc R U .
H40C H 0.5799 0.23 0.0923 0.08 Uiso 1 1 calc R U .
I1 I 0.28975(5) 0.56183(3) 0.16277(3) 0.04202(17) Uani 1 1 d . . .
I2 I 0.49960(5) 0.58565(3) 0.22934(4) 0.04885(19) Uani 1 1 d . . .
I3 I 0.27447(5) 0.54046(3) 0.33365(3) 0.03692(15) Uani 1 1 d . . .
N1 N 0.4968(5) 0.3275(3) 0.2242(3) 0.0253(16) Uani 1 1 d . . .
N12 N 0.4896(5) 0.4241(3) 0.2978(3) 0.0251(15) Uani 1 1 d . . .
H12 H 0.5088 0.4381 0.3348 0.03 Uiso 1 1 calc R U .
N13 N 0.5068(5) 0.4423(3) 0.1583(3) 0.0242(15) Uani 1 1 d . . .
H13 H 0.5354 0.4664 0.1195 0.029 Uiso 1 1 calc R U .
N23 N 0.3193(5) 0.4084(3) 0.2402(3) 0.0221(15) Uani 1 1 d . . .
H23 H 0.246 0.4137 0.2457 0.026 Uiso 1 1 calc R U .
Pt1 Pt 0.40008(2) 0.48918(2) 0.23680(2) 0.02341(9) Uani 1 1 d . . .
Ti1 Ti 0.58122(11) 0.38992(8) 0.22083(7) 0.0248(3) Uani 1 1 d . . .
Ti2 Ti 0.40470(11) 0.35734(7) 0.29740(7) 0.0218(3) Uani 1 1 d . . .
Ti3 Ti 0.41941(11) 0.37603(8) 0.16561(7) 0.0229(3) Uani 1 1 d . . .
C41 C -0.0620(6) 0.1346(5) 0.7665(4) 0.032(2) Uani 1 1 d . . .
C42 C -0.0604(6) 0.2020(4) 0.7427(5) 0.031(2) Uani 1 1 d . . .
C43 C -0.0489(6) 0.2025(5) 0.6774(4) 0.032(2) Uani 1 1 d . . .
C44 C -0.0418(7) 0.1358(5) 0.6612(5) 0.038(2) Uani 1 1 d . . .
C45 C -0.0518(6) 0.0941(5) 0.7160(4) 0.032(2) Uani 1 1 d . . .
C46 C -0.0845(7) 0.1122(5) 0.8337(4) 0.038(2) Uani 1 1 d . . .
H46A H -0.0798 0.148 0.8589 0.057 Uiso 1 1 calc R U .
H46B H -0.0368 0.0709 0.8418 0.057 Uiso 1 1 calc R U .
H46C H -0.1514 0.1029 0.8442 0.057 Uiso 1 1 calc R U .
C47 C -0.0766(8) 0.2649(5) 0.7778(5) 0.046(3) Uani 1 1 d . . .
H47A H -0.0919 0.2533 0.8223 0.069 Uiso 1 1 calc R U .
H47B H -0.1319 0.2984 0.7659 0.069 Uiso 1 1 calc R U .
H47C H -0.0166 0.2839 0.7681 0.069 Uiso 1 1 calc R U .
C48 C -0.0524(8) 0.2673(6) 0.6368(5) 0.050(3) Uani 1 1 d . . .
H48A H -0.0446 0.2569 0.5937 0.075 Uiso 1 1 calc R U .
H48B H 0.0013 0.289 0.6412 0.075 Uiso 1 1 calc R U .
H48C H -0.1161 0.2981 0.6494 0.075 Uiso 1 1 calc R U .
C49 C -0.0360(9) 0.1139(7) 0.5978(5) 0.058(3) Uani 1 1 d . . .
H49A H 0.0113 0.0708 0.5915 0.087 Uiso 1 1 calc R U .
H49B H -0.0141 0.1484 0.567 0.087 Uiso 1 1 calc R U .
H49C H -0.1013 0.1082 0.5933 0.087 Uiso 1 1 calc R U .
C50 C -0.0646(8) 0.0224(5) 0.7230(6) 0.056(3) Uani 1 1 d . . .
H50A H -0.1343 0.0211 0.7389 0.084 Uiso 1 1 calc R U .
H50B H -0.0244 -0.0033 0.7519 0.084 Uiso 1 1 calc R U .
H50C H -0.0434 0.0023 0.6827 0.084 Uiso 1 1 calc R U .
C51 C 0.2312(8) 0.2413(5) 0.8294(5) 0.040(2) Uani 1 1 d . . .
C52 C 0.3349(8) 0.2152(5) 0.8120(4) 0.035(2) Uani 1 1 d . . .
C53 C 0.3551(7) 0.1489(5) 0.8377(4) 0.035(2) Uani 1 1 d . . .
C54 C 0.2660(8) 0.1336(5) 0.8702(5) 0.044(3) Uani 1 1 d . . .
C55 C 0.1901(8) 0.1896(6) 0.8651(5) 0.043(3) Uani 1 1 d . . .
C56 C 0.1758(10) 0.3119(6) 0.8149(6) 0.061(3) Uani 1 1 d . . .
H56A H 0.1173 0.309 0.7989 0.092 Uiso 1 1 calc R U .
H56B H 0.2189 0.3355 0.7839 0.092 Uiso 1 1 calc R U .
H56C H 0.1551 0.337 0.8527 0.092 Uiso 1 1 calc R U .
C57 C 0.4103(10) 0.2540(7) 0.7795(6) 0.062(4) Uani 1 1 d . . .
H57A H 0.4401 0.2702 0.8099 0.094 Uiso 1 1 calc R U .
H57B H 0.3788 0.2928 0.7556 0.094 Uiso 1 1 calc R U .
H57C H 0.4617 0.2247 0.7517 0.094 Uiso 1 1 calc R U .
C58 C 0.4569(9) 0.1066(6) 0.8350(7) 0.065(4) Uani 1 1 d . . .
H58A H 0.4827 0.1142 0.8709 0.098 Uiso 1 1 calc R U .
H58B H 0.5004 0.1194 0.7971 0.098 Uiso 1 1 calc R U .
H58C H 0.4543 0.0587 0.8352 0.098 Uiso 1 1 calc R U .
C59 C 0.2545(11) 0.0699(7) 0.9087(5) 0.068(4) Uani 1 1 d . . .
H59A H 0.2684 0.0734 0.9497 0.102 Uiso 1 1 calc R U .
H59B H 0.3008 0.0314 0.8887 0.102 Uiso 1 1 calc R U .
H59C H 0.1866 0.0632 0.9131 0.102 Uiso 1 1 calc R U .
C60 C 0.0828(9) 0.1952(9) 0.8975(6) 0.078(4) Uani 1 1 d . . .
H60A H 0.0644 0.151 0.8995 0.116 Uiso 1 1 calc R U .
H60B H 0.0403 0.2285 0.8744 0.116 Uiso 1 1 calc R U .
H60C H 0.0747 0.2097 0.9394 0.116 Uiso 1 1 calc R U .
C61 C 0.3312(6) 0.1926(4) 0.5247(4) 0.0243(18) Uani 1 1 d . . .
C62 C 0.4015(7) 0.2072(5) 0.5546(4) 0.034(2) Uani 1 1 d . . .
C63 C 0.3599(9) 0.2633(5) 0.5897(5) 0.046(3) Uani 1 1 d . . .
C64 C 0.2588(8) 0.2853(5) 0.5795(4) 0.038(2) Uani 1 1 d . . .
C65 C 0.2424(7) 0.2409(5) 0.5407(4) 0.033(2) Uani 1 1 d . . .
C66 C 0.1537(8) 0.2444(6) 0.5129(5) 0.054(3) Uani 1 1 d . . .
H66A H 0.1017 0.2824 0.5291 0.08 Uiso 1 1 calc R U .
H66B H 0.1295 0.2021 0.5234 0.08 Uiso 1 1 calc R U .
H66C H 0.1716 0.2511 0.4679 0.08 Uiso 1 1 calc R U .
C67 C 0.3435(9) 0.1408(5) 0.4792(5) 0.048(3) Uani 1 1 d . . .
H67A H 0.4121 0.1157 0.4719 0.073 Uiso 1 1 calc R U .
H67B H 0.3274 0.1632 0.4403 0.073 Uiso 1 1 calc R U .
H67C H 0.2992 0.1094 0.4954 0.073 Uiso 1 1 calc R U .
C68 C 0.5089(8) 0.1723(7) 0.5453(6) 0.058(3) Uani 1 1 d . . .
H68A H 0.5499 0.2033 0.5224 0.087 Uiso 1 1 calc R U .
H68B H 0.519 0.1319 0.5219 0.087 Uiso 1 1 calc R U .
H68C H 0.5276 0.1589 0.5856 0.087 Uiso 1 1 calc R U .
C69 C 0.4102(13) 0.3008(7) 0.6237(6) 0.081(5) Uani 1 1 d . . .
H69A H 0.4583 0.2685 0.6437 0.121 Uiso 1 1 calc R U .
H69B H 0.361 0.327 0.6551 0.121 Uiso 1 1 calc R U .
H69C H 0.4445 0.3316 0.5946 0.121 Uiso 1 1 calc R U .
C70 C 0.1872(11) 0.3484(5) 0.6049(5) 0.066(4) Uani 1 1 d . . .
H70A H 0.2162 0.3883 0.5907 0.1 Uiso 1 1 calc R U .
H70B H 0.1742 0.3441 0.6502 0.1 Uiso 1 1 calc R U .
H70C H 0.125 0.3534 0.5902 0.1 Uiso 1 1 calc R U .
I4 I 0.42180(5) 0.00152(3) 0.59101(3) 0.04693(18) Uani 1 1 d . . .
I5 I 0.38677(6) -0.03308(4) 0.76106(4) 0.0510(2) Uani 1 1 d . . .
I6 I 0.19468(5) -0.05339(3) 0.67467(3) 0.04421(17) Uani 1 1 d . . .
N2 N 0.1737(5) 0.2035(3) 0.7069(3) 0.0238(15) Uani 1 1 d . . .
N45 N 0.1706(5) 0.0835(3) 0.7649(3) 0.0232(15) Uani 1 1 d . . .
H45 H 0.1431 0.056 0.8017 0.028 Uiso 1 1 calc R U .
N46 N 0.1930(5) 0.1115(3) 0.6273(3) 0.0260(16) Uani 1 1 d . . .
H46 H 0.1773 0.0992 0.5884 0.031 Uiso 1 1 calc R U .
N56 N 0.3540(5) 0.1299(3) 0.6913(3) 0.0268(16) Uani 1 1 d . . .
H56 H 0.4264 0.1276 0.6878 0.032 Uiso 1 1 calc R U .
Pt2 Pt 0.28324(2) 0.04466(2) 0.68583(2) 0.02488(9) Uani 1 1 d . . .
Ti4 Ti 0.09540(10) 0.13788(7) 0.70432(7) 0.0218(3) Uani 1 1 d . . .
Ti5 Ti 0.24985(11) 0.15360(8) 0.76514(7) 0.0241(3) Uani 1 1 d . . .
Ti6 Ti 0.26978(11) 0.18061(7) 0.63376(7) 0.0233(3) Uani 1 1 d . . .
I10 I 0.19228(7) 0.82246(4) 0.56103(4) 0.0632(2) Uani 1 1 d . . .
I11 I 0.14002(6) 0.70508(4) 0.52762(3) 0.04771(18) Uani 1 1 d . . .
I12 I 0.08973(6) 0.58000(4) 0.48955(4) 0.0546(2) Uani 1 1 d . . .
I13 I 0.03987(5) 0.52314(4) 0.62858(4) 0.0539(2) Uani 1 1 d . . .
I14 I -0.01230(7) 0.47353(5) 0.74923(5) 0.0763(3) Uani 1 1 d . . .
I15 I 0.91653(7) 0.06341(4) 0.11836(4) 0.0678(2) Uani 1 1 d . . .
I16 I 1 0 0 0.0542(3) Uani 1 2 d S . P
I17 I 0.07232(7) 0.59719(5) 0.05900(5) 0.0725(3) Uani 1 1 d . . .
I18 I 0 0.5 0 0.0474(3) Uani 1 2 d S . P
C100 C 0.6859(9) 0.2294(8) 0.7397(7) 0.087(6) Uani 1 1 d D . .
H100 H 0.681 0.2562 0.7734 0.105 Uiso 1 1 calc R U .
C101 C 0.6935(9) 0.1602(8) 0.7490(8) 0.091(5) Uani 1 1 d D . .
H101 H 0.6977 0.1386 0.7887 0.109 Uiso 1 1 calc R U .
C102 C 0.6950(10) 0.1231(8) 0.7000(8) 0.089(5) Uani 1 1 d D . .
H102 H 0.6942 0.0762 0.7067 0.107 Uiso 1 1 calc R U .
C103 C 0.6977(10) 0.1532(7) 0.6411(7) 0.085(5) Uani 1 1 d D . .
H103 H 0.7036 0.1259 0.6076 0.102 Uiso 1 1 calc R U .
C104 C 0.6922(10) 0.2224(7) 0.6299(7) 0.082(5) Uani 1 1 d D . .
H104 H 0.6928 0.2433 0.5896 0.099 Uiso 1 1 calc R U .
C105 C 0.6856(10) 0.2595(7) 0.6805(7) 0.082(5) Uani 1 1 d D . .
H105 H 0.6806 0.3071 0.6746 0.098 Uiso 1 1 calc R U .
C110 C 0.6554(11) 0.1958(8) 0.9140(8) 0.088(5) Uani 1 1 d D . .
H110 H 0.6083 0.1995 0.8882 0.105 Uiso 1 1 calc R U .
C111 C 0.7091(11) 0.2457(7) 0.9097(7) 0.085(5) Uani 1 1 d D . .
H111 H 0.6992 0.2837 0.8813 0.102 Uiso 1 1 calc R U .
C112 C 0.7779(10) 0.2397(7) 0.9473(7) 0.089(6) Uani 1 1 d D . .
H112 H 0.8156 0.274 0.9434 0.107 Uiso 1 1 calc R U .
C113 C 0.7946(10) 0.1857(8) 0.9907(7) 0.080(4) Uani 1 1 d D . .
H113 H 0.8403 0.1824 1.0173 0.096 Uiso 1 1 calc R U .
C114 C 0.7383(12) 0.1372(7) 0.9915(7) 0.087(5) Uani 1 1 d D . .
H114 H 0.7483 0.0987 1.0193 0.105 Uiso 1 1 calc R U .
C115 C 0.6688(12) 0.1405(9) 0.9551(8) 0.101(6) Uani 1 1 d D . .
H115 H 0.6317 0.1059 0.9583 0.122 Uiso 1 1 calc R U .
C130 C 0.9765(10) 0.3158(9) 0.2557(9) 0.100(5) Uani 1 1 d D U .
H130 H 0.9643 0.3463 0.2876 0.12 Uiso 1 1 calc R U .
C131 C 0.9790(10) 0.3412(9) 0.1956(9) 0.106(5) Uani 1 1 d D U .
H131 H 0.9704 0.3886 0.1861 0.127 Uiso 1 1 calc R U .
C132 C 0.9941(11) 0.2973(10) 0.1496(9) 0.115(6) Uani 1 1 d D U .
H132 H 0.9915 0.3142 0.1083 0.138 Uiso 1 1 calc R U .
C133 C 1.0130(12) 0.2283(9) 0.1638(9) 0.117(7) Uani 1 1 d D U .
H133 H 1.0285 0.1979 0.1315 0.141 Uiso 1 1 calc R U .
C134 C 1.0098(14) 0.2028(9) 0.2241(9) 0.119(6) Uani 1 1 d D U .
H134 H 1.0202 0.1553 0.2335 0.143 Uiso 1 1 calc R U .
C135 C 0.9912(11) 0.2471(9) 0.2707(9) 0.107(5) Uani 1 1 d D U .
H135 H 0.9887 0.2305 0.3125 0.129 Uiso 1 1 calc R U .
C140 C 0.0909(11) 0.0574(7) 0.4507(6) 0.074(4) Uani 1 1 d D . .
H140 H 0.0251 0.0646 0.4737 0.089 Uiso 1 1 calc R U .
C141 C 0.1649(13) 0.0127(7) 0.4740(7) 0.087(5) Uani 1 1 d D . .
H141 H 0.1509 -0.0105 0.5132 0.104 Uiso 1 1 calc R U .
C142 C 0.2603(13) 0.0020(8) 0.4392(10) 0.111(7) Uani 1 1 d D . .
H142 H 0.312 -0.0284 0.4549 0.133 Uiso 1 1 calc R U .
C143 C 0.2807(14) 0.0356(10) 0.3815(9) 0.111(7) Uani 1 1 d D . .
H143 H 0.3459 0.0276 0.3577 0.133 Uiso 1 1 calc R U .
C144 C 0.2060(14) 0.0805(10) 0.3590(8) 0.103(6) Uani 1 1 d D . .
H144 H 0.2191 0.1035 0.3196 0.124 Uiso 1 1 calc R U .
C145 C 0.1121(13) 0.0917(8) 0.3944(7) 0.089(5) Uani 1 1 d D . .
H145 H 0.0609 0.1237 0.3796 0.107 Uiso 1 1 calc R U .
C150 C 0.1917(12) 0.2915(8) 0.9922(7) 0.093(4) Uani 1 1 d D U .
H150 H 0.1219 0.3018 1.0051 0.112 Uiso 1 1 calc R U .
C151 C 0.2424(14) 0.2277(8) 1.0080(7) 0.108(6) Uani 1 1 d D U .
H151 H 0.2088 0.1945 1.0306 0.13 Uiso 1 1 calc R U .
C152 C 0.3443(14) 0.2145(9) 0.9894(8) 0.122(7) Uani 1 1 d D U .
H152 H 0.383 0.1724 1.0008 0.147 Uiso 1 1 calc R U .
C153 C 0.3892(12) 0.2637(9) 0.9537(8) 0.107(6) Uani 1 1 d D U .
H153 H 0.4589 0.2535 0.94 0.129 Uiso 1 1 calc R U .
C154 C 0.3375(11) 0.3268(8) 0.9371(7) 0.090(4) Uani 1 1 d D U .
H154 H 0.37 0.3591 0.9118 0.108 Uiso 1 1 calc R U .
C155 C 0.2374(10) 0.3408(7) 0.9588(7) 0.084(4) Uani 1 1 d D U .
H155 H 0.1996 0.3845 0.9508 0.101 Uiso 1 1 calc R U .

loop_
_atom_site_aniso_label
_atom_site_aniso_U_11
_atom_site_aniso_U_22
_atom_site_aniso_U_33
_atom_site_aniso_U_23
_atom_site_aniso_U_13
_atom_site_aniso_U_12
C11 0.012(4) 0.068(7) 0.040(6) 0.011(5) -0.013(4) -0.009(4)
C12 0.020(5) 0.066(7) 0.043(6) 0.012(5) -0.008(4) -0.022(5)
C13 0.012(4) 0.063(7) 0.038(6) 0.015(5) -0.004(4) -0.004(4)
C14 0.017(5) 0.076(8) 0.045(6) -0.006(6) -0.004(4) -0.004(5)
C15 0.016(4) 0.045(6) 0.051(7) 0.002(5) -0.004(4) 0.007(4)
C16 0.043(7) 0.090(10) 0.056(8) 0.014(7) -0.028(6) -0.013(6)
C17 0.051(7) 0.071(9) 0.101(11) -0.031(8) -0.027(7) -0.017(6)
C18 0.037(6) 0.090(10) 0.055(8) 0.035(7) 0.000(6) -0.011(6)
C19 0.040(7) 0.130(13) 0.059(8) -0.049(9) 0.001(6) -0.005(7)
C20 0.041(7) 0.040(6) 0.105(11) -0.003(7) -0.015(7) 0.009(5)
C21 0.022(4) 0.028(5) 0.026(5) 0.007(4) 0.000(4) -0.008(4)
C22 0.042(5) 0.020(4) 0.024(5) 0.004(3) -0.002(4) -0.015(4)
C23 0.025(5) 0.031(5) 0.030(5) 0.010(4) -0.002(4) -0.012(4)
C24 0.051(6) 0.039(5) 0.026(5) 0.009(4) -0.011(5) -0.028(5)
C25 0.046(6) 0.019(4) 0.028(5) 0.008(4) 0.000(4) -0.007(4)
C26 0.034(6) 0.071(8) 0.056(7) 0.014(6) -0.014(5) -0.034(5)
C27 0.082(9) 0.035(6) 0.035(6) -0.007(5) -0.003(6) -0.018(6)
C28 0.035(6) 0.048(6) 0.072(8) 0.024(6) -0.017(6) -0.002(5)
C29 0.074(8) 0.059(7) 0.043(7) 0.000(5) -0.023(6) -0.041(6)
C30 0.053(7) 0.040(6) 0.044(6) -0.001(5) 0.021(5) 0.000(5)
C31 0.029(5) 0.061(7) 0.036(6) -0.016(5) 0.000(4) -0.012(5)
C32 0.045(6) 0.034(5) 0.028(5) -0.005(4) -0.019(4) -0.001(4)
C33 0.025(5) 0.034(5) 0.034(5) -0.003(4) -0.014(4) -0.007(4)
C34 0.038(5) 0.034(5) 0.031(5) -0.008(4) -0.011(4) -0.022(4)
C35 0.037(5) 0.028(5) 0.028(5) -0.014(4) -0.008(4) 0.001(4)
C36 0.031(6) 0.081(8) 0.033(6) -0.007(6) 0.004(5) -0.003(5)
C37 0.046(6) 0.056(7) 0.029(5) 0.008(5) -0.005(5) -0.010(5)
C38 0.030(5) 0.044(6) 0.046(6) 0.002(5) -0.011(5) -0.007(4)
C39 0.050(6) 0.049(6) 0.050(7) -0.002(5) -0.021(5) -0.028(5)
C40 0.059(7) 0.040(6) 0.059(8) -0.016(5) -0.016(6) 0.005(5)
I1 0.0419(4) 0.0341(3) 0.0424(4) 0.0110(3) -0.0100(3) 0.0045(3)
I2 0.0462(4) 0.0321(3) 0.0704(5) -0.0056(3) 0.0001(4) -0.0221(3)
I3 0.0381(3) 0.0305(3) 0.0377(4) -0.0080(3) 0.0032(3) -0.0046(3)
N1 0.022(4) 0.026(4) 0.027(4) 0.001(3) -0.008(3) 0.000(3)
N12 0.023(4) 0.027(4) 0.028(4) -0.001(3) -0.008(3) -0.009(3)
N13 0.021(4) 0.026(4) 0.024(4) 0.004(3) -0.002(3) -0.009(3)
N23 0.021(4) 0.018(3) 0.028(4) 0.002(3) -0.005(3) -0.005(3)
Pt1 0.02329(17) 0.01923(16) 0.02720(19) 0.00070(13) -0.00370(14) -0.00522(13)
Ti1 0.0163(7) 0.0332(8) 0.0238(8) 0.0014(7) -0.0037(6) -0.0039(6)
Ti2 0.0218(8) 0.0228(7) 0.0213(8) 0.0032(6) -0.0055(6) -0.0062(6)
Ti3 0.0217(8) 0.0270(8) 0.0213(8) -0.0021(6) -0.0054(6) -0.0060(6)
C41 0.015(4) 0.038(5) 0.035(5) 0.006(4) 0.006(4) -0.002(4)
C42 0.015(4) 0.025(5) 0.051(6) -0.005(4) -0.003(4) -0.002(3)
C43 0.020(4) 0.046(6) 0.025(5) 0.003(4) -0.001(4) 0.001(4)
C44 0.018(5) 0.054(6) 0.044(6) -0.010(5) -0.005(4) -0.010(4)
C45 0.017(4) 0.047(6) 0.038(6) -0.006(4) -0.010(4) -0.011(4)
C46 0.038(6) 0.035(5) 0.036(6) 0.003(4) -0.001(4) -0.006(4)
C47 0.040(6) 0.045(6) 0.049(7) -0.009(5) -0.002(5) -0.003(5)
C48 0.032(6) 0.065(7) 0.042(6) 0.020(5) -0.006(5) 0.001(5)
C49 0.050(7) 0.090(9) 0.044(7) -0.015(6) -0.024(6) -0.018(6)
C50 0.038(6) 0.039(6) 0.091(10) -0.002(6) -0.004(6) -0.016(5)
C51 0.060(7) 0.032(5) 0.033(5) -0.013(4) -0.019(5) -0.009(5)
C52 0.049(6) 0.038(5) 0.028(5) -0.007(4) -0.011(5) -0.022(5)
C53 0.045(6) 0.037(5) 0.032(5) 0.000(4) -0.024(5) -0.018(4)
C54 0.059(7) 0.050(6) 0.030(6) 0.001(5) -0.021(5) -0.019(5)
C55 0.041(6) 0.064(7) 0.029(5) -0.020(5) 0.001(5) -0.019(5)
C56 0.068(8) 0.045(7) 0.074(9) -0.025(6) -0.027(7) 0.005(6)
C57 0.080(9) 0.076(9) 0.057(8) 0.008(6) -0.037(7) -0.054(7)
C58 0.067(8) 0.055(7) 0.094(10) -0.001(7) -0.059(8) -0.014(6)
C59 0.114(11) 0.075(9) 0.038(7) 0.023(6) -0.035(7) -0.059(8)
C60 0.050(8) 0.130(13) 0.057(8) -0.041(9) 0.006(6) -0.026(8)
C61 0.029(5) 0.027(4) 0.013(4) 0.003(3) 0.006(3) -0.010(4)
C62 0.036(5) 0.034(5) 0.032(5) 0.005(4) -0.005(4) -0.008(4)
C63 0.074(8) 0.044(6) 0.028(5) 0.007(5) -0.005(5) -0.038(6)
C64 0.049(6) 0.030(5) 0.024(5) -0.002(4) 0.012(4) 0.000(4)
C65 0.035(5) 0.031(5) 0.030(5) 0.009(4) -0.001(4) -0.009(4)
C66 0.033(6) 0.073(8) 0.049(7) 0.018(6) -0.011(5) -0.005(5)
C67 0.066(8) 0.050(6) 0.026(5) -0.013(5) 0.010(5) -0.016(6)
C68 0.029(6) 0.080(9) 0.060(8) 0.024(7) -0.008(5) -0.014(6)
C69 0.135(14) 0.082(10) 0.056(8) 0.020(7) -0.036(9) -0.083(10)
C70 0.106(11) 0.025(5) 0.045(7) -0.006(5) 0.019(7) 0.006(6)
I4 0.0427(4) 0.0365(4) 0.0497(4) -0.0114(3) 0.0070(3) 0.0063(3)
I5 0.0524(4) 0.0397(4) 0.0574(5) 0.0037(3) -0.0264(4) 0.0110(3)
I6 0.0511(4) 0.0257(3) 0.0596(5) -0.0059(3) -0.0128(3) -0.0122(3)
N2 0.027(4) 0.023(4) 0.023(4) -0.008(3) -0.004(3) -0.006(3)
N45 0.020(4) 0.025(4) 0.022(4) 0.007(3) -0.004(3) -0.003(3)
N46 0.019(4) 0.022(4) 0.034(4) 0.005(3) -0.006(3) 0.000(3)
N56 0.020(4) 0.028(4) 0.033(4) -0.012(3) -0.002(3) -0.006(3)
Pt2 0.02424(18) 0.01941(17) 0.02954(19) -0.00274(13) -0.00599(14) 0.00009(13)
Ti4 0.0170(7) 0.0262(8) 0.0220(8) -0.0015(6) -0.0036(6) -0.0038(6)
Ti5 0.0259(8) 0.0267(8) 0.0220(8) -0.0023(6) -0.0071(6) -0.0072(6)
Ti6 0.0239(8) 0.0226(8) 0.0230(8) -0.0008(6) -0.0021(6) -0.0062(6)
I10 0.0824(6) 0.0444(4) 0.0754(6) 0.0039(4) -0.0415(5) -0.0178(4)
I11 0.0583(4) 0.0461(4) 0.0428(4) -0.0001(3) -0.0268(3) -0.0042(3)
I12 0.0661(5) 0.0443(4) 0.0573(5) -0.0162(3) -0.0211(4) -0.0044(4)
I13 0.0374(4) 0.0387(4) 0.0873(6) -0.0219(4) -0.0209(4) 0.0057(3)
I14 0.0596(5) 0.0680(6) 0.0963(7) -0.0133(5) 0.0079(5) -0.0198(4)
I15 0.0861(6) 0.0531(5) 0.0646(5) -0.0011(4) -0.0228(5) -0.0082(4)
I16 0.0519(6) 0.0433(6) 0.0703(7) 0.0137(5) -0.0175(5) -0.0176(5)
I17 0.0548(5) 0.0579(5) 0.1006(7) -0.0102(5) -0.0204(5) 0.0053(4)
I18 0.0299(5) 0.0487(6) 0.0528(6) 0.0062(5) 0.0004(4) 0.0032(4)
C100 0.031(7) 0.125(15) 0.110(14) -0.081(12) 0.002(8) -0.008(8)
C101 0.026(7) 0.136(16) 0.100(13) -0.006(12) -0.010(7) 0.002(8)
C102 0.047(8) 0.064(9) 0.159(18) -0.005(11) -0.039(10) -0.001(7)
C103 0.066(9) 0.083(11) 0.114(14) -0.054(10) -0.037(9) 0.006(8)
C104 0.046(8) 0.098(12) 0.097(12) -0.028(10) 0.011(8) -0.017(8)
C105 0.051(8) 0.065(9) 0.132(15) -0.032(10) -0.004(9) -0.023(7)
C110 0.064(10) 0.092(12) 0.099(13) -0.045(11) -0.004(9) 0.006(9)
C111 0.098(12) 0.073(10) 0.056(9) -0.017(8) 0.002(9) 0.031(10)
C112 0.067(10) 0.081(11) 0.108(14) -0.063(11) 0.039(10) -0.018(8)
C113 0.065(9) 0.087(11) 0.073(10) -0.025(9) 0.004(8) 0.009(9)
C114 0.098(13) 0.059(9) 0.079(11) 0.004(8) 0.009(10) 0.009(9)
C115 0.063(10) 0.106(15) 0.118(16) -0.014(12) 0.010(10) -0.004(10)
C130 0.030(7) 0.127(10) 0.155(12) -0.070(11) -0.015(10) -0.018(9)
C131 0.032(7) 0.101(11) 0.190(16) -0.024(10) -0.020(12) -0.018(8)
C132 0.067(11) 0.188(16) 0.118(12) -0.002(10) -0.022(10) -0.083(13)
C133 0.065(10) 0.157(13) 0.145(12) -0.094(12) 0.031(12) -0.066(12)
C134 0.081(12) 0.079(10) 0.186(16) -0.034(9) 0.015(15) -0.018(9)
C135 0.051(9) 0.145(12) 0.127(12) -0.023(10) -0.021(10) -0.013(11)
C140 0.087(11) 0.069(9) 0.073(10) -0.024(8) 0.000(8) -0.033(8)
C141 0.150(17) 0.049(8) 0.079(11) 0.012(7) -0.056(12) -0.031(10)
C142 0.099(15) 0.053(10) 0.19(2) -0.048(13) -0.052(15) -0.001(9)
C143 0.088(13) 0.132(18) 0.134(19) -0.082(15) 0.003(13) -0.059(14)
C144 0.135(17) 0.125(16) 0.081(12) -0.021(11) -0.013(13) -0.091(15)
C145 0.124(15) 0.071(10) 0.094(13) -0.004(9) -0.057(12) -0.032(10)
C150 0.076(9) 0.150(13) 0.054(9) -0.029(9) -0.007(7) -0.018(8)
C151 0.207(16) 0.100(10) 0.055(9) -0.008(8) -0.058(11) -0.080(11)
C152 0.193(16) 0.074(10) 0.109(16) -0.037(8) -0.104(15) 0.039(10)
C153 0.066(9) 0.163(15) 0.097(14) -0.067(11) -0.044(8) 0.021(8)
C154 0.110(10) 0.104(10) 0.072(10) -0.037(8) -0.013(8) -0.044(8)
C155 0.101(9) 0.080(9) 0.068(10) -0.017(7) -0.036(8) 0.015(7)

loop_
_atom_type_symbol
_atom_type_description
_atom_type_scat_dispersion_real
_atom_type_scat_dispersion_imag
_atom_type_scat_source
C C 0.0033 0.0016 'International Tables Vol C Tables 4.2.6.8 and 6.1.1.4'
H H 0 0 'International Tables Vol C Tables 4.2.6.8 and 6.1.1.4'
I I -0.4742 1.8119 'International Tables Vol C Tables 4.2.6.8 and 6.1.1.4'
N N 0.0061 0.0033 'International Tables Vol C Tables 4.2.6.8 and 6.1.1.4'
Pt Pt -1.7033 8.3905 'International Tables Vol C Tables 4.2.6.8 and 6.1.1.4'
Ti Ti 0.2776 0.4457 'International Tables Vol C Tables 4.2.6.8 and 6.1.1.4'

loop_
_exptl_crystal_face_index_h
_exptl_crystal_face_index_k
_exptl_crystal_face_index_l
_exptl_crystal_face_perp_dist
3 1 18 0.062
3 19 1 0.213
-1 0 -7 0.109
-1 -10 0 0.149
-1 -2 -13 0.126
1 1 10 0.026
13 0 1 0.167
-3 0 -1 0.16

loop_
_geom_angle_atom_site_label_1
_geom_angle_atom_site_label_2
_geom_angle_atom_site_label_3
_geom_angle
_geom_angle_site_symmetry_3
C15 C11 C12 109.4(9) .
C15 C11 C16 126.7(10) .
C12 C11 C16 123.5(11) .
C15 C11 Ti1 71.8(5) .
C12 C11 Ti1 75.0(5) .
C16 C11 Ti1 125.5(7) .
C11 C12 C13 106.6(10) .
C11 C12 C17 124.2(10) .
C13 C12 C17 128.8(10) .
C11 C12 Ti1 70.0(5) .
C13 C12 Ti1 71.6(5) .
C17 C12 Ti1 129.1(8) .
C14 C13 C12 108.1(9) .
C14 C13 C18 127.3(11) .
C12 C13 C18 124.5(11) .
C14 C13 Ti1 70.5(6) .
C12 C13 Ti1 73.5(5) .
C18 C13 Ti1 124.9(6) .
C13 C14 C15 109.8(10) .
C13 C14 C19 128.3(12) .
C15 C14 C19 121.7(12) .
C13 C14 Ti1 74.9(6) .
C15 C14 Ti1 72.4(5) .
C19 C14 Ti1 122.9(7) .
C11 C15 C14 106.1(9) .
C11 C15 C20 127.4(10) .
C14 C15 C20 126.4(11) .
C11 C15 Ti1 72.7(5) .
C14 C15 Ti1 72.0(5) .
C20 C15 Ti1 123.0(7) .
C22 C21 C25 107.6(8) .
C22 C21 C26 126.2(9) .
C25 C21 C26 125.9(9) .
C22 C21 Ti2 71.5(5) .
C25 C21 Ti2 74.1(5) .
C26 C21 Ti2 124.7(6) .
C23 C22 C21 107.6(8) .
C23 C22 C27 125.4(9) .
C21 C22 C27 126.8(9) .
C23 C22 Ti2 73.5(5) .
C21 C22 Ti2 73.2(5) .
C27 C22 Ti2 122.6(6) .
C22 C23 C24 109.4(8) .
C22 C23 C28 124.1(9) .
C24 C23 C28 126.4(9) .
C22 C23 Ti2 71.5(5) .
C24 C23 Ti2 73.9(5) .
C28 C23 Ti2 123.1(6) .
C23 C24 C25 107.1(8) .
C23 C24 C29 127.0(10) .
C25 C24 C29 125.7(10) .
C23 C24 Ti2 71.5(5) .
C25 C24 Ti2 73.1(5) .
C29 C24 Ti2 124.3(7) .
C24 C25 C21 108.3(8) .
C24 C25 C30 125.1(10) .
C21 C25 C30 126.0(9) .
C24 C25 Ti2 72.4(5) .
C21 C25 Ti2 70.8(5) .
C30 C25 Ti2 129.4(6) .
C35 C31 C32 108.4(9) .
C35 C31 C36 128.6(10) .
C32 C31 C36 122.6(10) .
C35 C31 Ti3 71.7(5) .
C32 C31 Ti3 74.6(5) .
C36 C31 Ti3 125.0(7) .
C33 C32 C31 107.4(8) .
C33 C32 C37 128.1(9) .
C31 C32 C37 124.0(9) .
C33 C32 Ti3 72.6(5) .
C31 C32 Ti3 70.2(5) .
C37 C32 Ti3 129.2(7) .
C32 C33 C34 107.7(8) .
C32 C33 C38 126.3(8) .
C34 C33 C38 125.9(8) .
C32 C33 Ti3 73.4(5) .
C34 C33 Ti3 70.4(5) .
C38 C33 Ti3 124.7(7) .
C33 C34 C35 109.1(8) .
C33 C34 C39 124.7(9) .
C35 C34 C39 126.0(9) .
C33 C34 Ti3 74.9(5) .
C35 C34 Ti3 71.8(5) .
C39 C34 Ti3 124.4(6) .
C31 C35 C34 107.4(8) .
C31 C35 C40 126.4(9) .
C34 C35 C40 126.1(9) .
C31 C35 Ti3 73.5(5) .
C34 C35 Ti3 72.9(5) .
C40 C35 Ti3 121.1(7) .
Ti1 N1 Ti2 97.7(3) .
Ti1 N1 Ti3 97.6(3) .
Ti2 N1 Ti3 97.0(3) .
Ti2 N12 Ti1 92.1(3) .
Ti2 N12 Pt1 86.2(3) .
Ti1 N12 Pt1 86.4(3) .
Ti3 N13 Ti1 92.8(3) .
Ti3 N13 Pt1 85.6(3) .
Ti1 N13 Pt1 86.4(3) .
Ti2 N23 Ti3 92.3(3) .
Ti2 N23 Pt1 86.6(3) .
Ti3 N23 Pt1 85.7(3) .
N23 Pt1 N12 88.0(2) .
N23 Pt1 N13 88.6(3) .
N12 Pt1 N13 87.8(3) .
N23 Pt1 I2 178.31(18) .
N12 Pt1 I2 92.54(18) .
N13 Pt1 I2 89.81(18) .
N23 Pt1 I1 89.21(17) .
N12 Pt1 I1 177.16(18) .
N13 Pt1 I1 91.37(18) .
I2 Pt1 I1 90.19(3) .
N23 Pt1 I3 90.22(18) .
N12 Pt1 I3 89.93(19) .
N13 Pt1 I3 177.53(17) .
I2 Pt1 I3 91.37(3) .
I1 Pt1 I3 90.80(2) .
N23 Pt1 Ti3 44.54(18) .
N12 Pt1 Ti3 89.20(19) .
N13 Pt1 Ti3 44.16(18) .
I2 Pt1 Ti3 133.86(4) .
I1 Pt1 Ti3 88.34(4) .
I3 Pt1 Ti3 134.76(4) .
N23 Pt1 Ti2 44.03(17) .
N12 Pt1 Ti2 44.03(18) .
N13 Pt1 Ti2 88.72(18) .
I2 Pt1 Ti2 136.58(4) .
I1 Pt1 Ti2 133.23(4) .
I3 Pt1 Ti2 88.93(4) .
Ti3 Pt1 Ti2 60.60(4) .
N23 Pt1 Ti1 89.07(17) .
N12 Pt1 Ti1 43.97(19) .
N13 Pt1 Ti1 43.91(18) .
I2 Pt1 Ti1 90.25(4) .
I1 Pt1 Ti1 135.28(4) .
I3 Pt1 Ti1 133.89(4) .
Ti3 Pt1 Ti1 60.59(4) .
Ti2 Pt1 Ti1 60.17(4) .
N1 Ti1 N13 85.0(3) .
N1 Ti1 N12 85.2(3) .
N13 Ti1 N12 99.3(3) .
N1 Ti1 C14 111.9(4) .
N13 Ti1 C14 103.7(3) .
N12 Ti1 C14 152.3(3) .
N1 Ti1 C15 99.6(3) .
N13 Ti1 C15 137.8(3) .
N12 Ti1 C15 122.9(3) .
C14 Ti1 C15 35.6(4) .
N1 Ti1 C11 121.0(3) .
N13 Ti1 C11 151.6(3) .
N12 Ti1 C11 94.3(3) .
C14 Ti1 C11 58.4(4) .
C15 Ti1 C11 35.5(4) .
N1 Ti1 C13 145.2(4) .
N13 Ti1 C13 94.3(3) .
N12 Ti1 C13 128.9(4) .
C14 Ti1 C13 34.6(4) .
C15 Ti1 C13 58.7(4) .
C11 Ti1 C13 58.1(3) .
N1 Ti1 C12 155.9(3) .
N13 Ti1 C12 117.9(3) .
N12 Ti1 C12 97.4(3) .
C14 Ti1 C12 58.0(4) .
C15 Ti1 C12 58.9(4) .
C11 Ti1 C12 35.0(3) .
C13 Ti1 C12 34.9(4) .
N1 Ti1 Pt1 84.2(2) .
N13 Ti1 Pt1 49.7(2) .
N12 Ti1 Pt1 49.6(2) .
C14 Ti1 Pt1 149.1(3) .
C15 Ti1 Pt1 171.6(3) .
C11 Ti1 Pt1 136.4(3) .
C13 Ti1 Pt1 121.4(3) .
C12 Ti1 Pt1 115.8(3) .
N1 Ti1 Ti2 41.3(2) .
N13 Ti1 Ti2 92.4(2) .
N12 Ti1 Ti2 43.9(2) .
C14 Ti1 Ti2 148.0(3) .
C15 Ti1 Ti2 118.7(3) .
C11 Ti1 Ti2 114.3(2) .
C13 Ti1 Ti2 171.1(3) .
C12 Ti1 Ti2 136.3(3) .
Pt1 Ti1 Ti2 59.76(4) .
N1 Ti1 Ti3 41.5(2) .
N13 Ti1 Ti3 43.5(2) .
N12 Ti1 Ti3 92.1(2) .
C14 Ti1 Ti3 115.3(3) .
C15 Ti1 Ti3 128.1(3) .
C11 Ti1 Ti3 160.8(3) .
C13 Ti1 Ti3 128.7(2) .
C12 Ti1 Ti3 160.7(2) .
Pt1 Ti1 Ti3 59.24(4) .
Ti2 Ti1 Ti3 60.00(5) .
N1 Ti2 N23 85.7(3) .
N1 Ti2 N12 85.0(3) .
N23 Ti2 N12 99.1(3) .
N1 Ti2 C22 98.3(3) .
N23 Ti2 C22 116.2(3) .
N12 Ti2 C22 144.7(3) .
N1 Ti2 C21 126.5(3) .
N23 Ti2 C21 94.5(3) .
N12 Ti2 C21 146.6(3) .
C22 Ti2 C21 35.3(3) .
N1 Ti2 C23 101.8(3) .
N23 Ti2 C23 150.5(3) .
N12 Ti2 C23 109.8(3) .
C22 Ti2 C23 34.9(3) .
C21 Ti2 C23 58.0(3) .
N1 Ti2 C24 132.3(3) .
N23 Ti2 C24 141.0(3) .
N12 Ti2 C24 93.5(3) .
C22 Ti2 C24 58.4(3) .
C21 Ti2 C24 58.2(3) .
C23 Ti2 C24 34.7(3) .
N1 Ti2 C25 156.2(3) .
N23 Ti2 C25 107.3(3) .
N12 Ti2 C25 111.6(3) .
C22 Ti2 C25 58.2(3) .
C21 Ti2 C25 35.0(3) .
C23 Ti2 C25 57.3(3) .
C24 Ti2 C25 34.5(3) .
N1 Ti2 Pt1 84.2(2) .
N23 Ti2 Pt1 49.35(19) .
N12 Ti2 Pt1 49.8(2) .
C22 Ti2 Pt1 165.3(2) .
C21 Ti2 Pt1 133.6(2) .
C23 Ti2 Pt1 158.7(2) .
C24 Ti2 Pt1 129.3(2) .
C25 Ti2 Pt1 119.4(2) .
N1 Ti2 Ti1 41.0(2) .
N23 Ti2 Ti1 92.7(2) .
N12 Ti2 Ti1 44.0(2) .
C22 Ti2 Ti1 129.9(2) .
C21 Ti2 Ti1 164.9(2) .
C23 Ti2 Ti1 111.8(2) .
C24 Ti2 Ti1 120.9(2) .
C25 Ti2 Ti1 151.9(3) .
Pt1 Ti2 Ti1 60.07(4) .
N1 Ti2 Ti3 41.7(2) .
N23 Ti2 Ti3 44.0(2) .
N12 Ti2 Ti3 92.3(2) .
C22 Ti2 Ti3 113.6(2) .
C21 Ti2 Ti3 118.1(2) .
C23 Ti2 Ti3 136.6(2) .
C24 Ti2 Ti3 171.1(2) .
C25 Ti2 Ti3 146.8(3) .
Pt1 Ti2 Ti3 59.38(4) .
Ti1 Ti2 Ti3 60.15(5) .
N1 Ti3 N13 84.6(3) .
N1 Ti3 N23 85.1(3) .
N13 Ti3 N23 99.9(3) .
N1 Ti3 C35 99.5(3) .
N13 Ti3 C35 124.6(3) .
N23 Ti3 C35 135.4(3) .
N1 Ti3 C34 112.8(3) .
N13 Ti3 C34 152.8(3) .
N23 Ti3 C34 102.2(3) .
C35 Ti3 C34 35.3(3) .
N1 Ti3 C31 119.3(3) .
N13 Ti3 C31 95.8(3) .
N23 Ti3 C31 152.3(3) .
C35 Ti3 C31 34.8(4) .
C34 Ti3 C31 57.8(3) .
N1 Ti3 C33 146.7(3) .
N13 Ti3 C33 127.9(3) .
N23 Ti3 C33 94.7(3) .
C35 Ti3 C33 58.3(3) .
C34 Ti3 C33 34.7(3) .
C31 Ti3 C33 57.8(3) .
N1 Ti3 C32 154.4(3) .
N13 Ti3 C32 97.9(3) .
N23 Ti3 C32 119.2(3) .
C35 Ti3 C32 58.2(3) .
C34 Ti3 C32 57.3(3) .
C31 Ti3 C32 35.2(3) .
C33 Ti3 C32 34.0(3) .
N1 Ti3 Pt1 84.5(2) .
N13 Ti3 Pt1 50.3(2) .
N23 Ti3 Pt1 49.71(19) .
C35 Ti3 Pt1 173.5(2) .
C34 Ti3 Pt1 147.2(2) .
C31 Ti3 Pt1 138.7(3) .
C33 Ti3 Pt1 120.3(2) .
C32 Ti3 Pt1 116.7(2) .
N1 Ti3 Ti2 41.3(2) .
N13 Ti3 Ti2 92.4(2) .
N23 Ti3 Ti2 43.76(19) .
C35 Ti3 Ti2 126.2(2) .
C34 Ti3 Ti2 114.5(2) .
C31 Ti3 Ti2 158.0(3) .
C33 Ti3 Ti2 129.6(2) .
C32 Ti3 Ti2 161.8(3) .
Pt1 Ti3 Ti2 60.02(4) .
N1 Ti3 Ti1 40.9(2) .
N13 Ti3 Ti1 43.7(2) .
N23 Ti3 Ti1 92.3(2) .
C35 Ti3 Ti1 119.9(2) .
C34 Ti3 Ti1 149.2(2) .
C31 Ti3 Ti1 114.7(2) .
C33 Ti3 Ti1 170.2(2) .
C32 Ti3 Ti1 136.2(3) .
Pt1 Ti3 Ti1 60.17(4) .
Ti2 Ti3 Ti1 59.84(5) .
C45 C41 C42 107.9(8) .
C45 C41 C46 125.9(9) .
C42 C41 C46 125.6(9) .
C45 C41 Ti4 73.4(5) .
C42 C41 Ti4 71.2(5) .
C46 C41 Ti4 127.3(6) .
C41 C42 C43 107.5(8) .
C41 C42 C47 128.5(9) .
C43 C42 C47 123.8(9) .
C41 C42 Ti4 73.8(5) .
C43 C42 Ti4 71.9(5) .
C47 C42 Ti4 123.8(6) .
C44 C43 C42 108.2(8) .
C44 C43 C48 129.4(9) .
C42 C43 C48 122.2(9) .
C44 C43 Ti4 73.0(5) .
C42 C43 Ti4 72.5(5) .
C48 C43 Ti4 123.7(6) .
C45 C44 C43 108.1(9) .
C45 C44 C49 125.4(10) .
C43 C44 C49 126.2(10) .
C45 C44 Ti4 74.5(5) .
C43 C44 Ti4 71.8(5) .
C49 C44 Ti4 124.5(7) .
C44 C45 C41 108.2(8) .
C44 C45 C50 127.5(10) .
C41 C45 C50 123.8(9) .
C44 C45 Ti4 70.9(5) .
C41 C45 Ti4 71.9(5) .
C50 C45 Ti4 129.5(7) .
C55 C51 C52 106.8(9) .
C55 C51 C56 125.9(11) .
C52 C51 C56 127.2(10) .
C55 C51 Ti5 72.7(6) .
C52 C51 Ti5 73.0(5) .
C56 C51 Ti5 121.5(7) .
C53 C52 C51 108.1(9) .
C53 C52 C57 125.3(10) .
C51 C52 C57 126.1(10) .
C53 C52 Ti5 74.5(5) .
C51 C52 Ti5 71.3(5) .
C57 C52 Ti5 126.0(7) .
C54 C53 C52 107.8(9) .
C54 C53 C58 127.7(10) .
C52 C53 C58 124.3(10) .
C54 C53 Ti5 72.4(5) .
C52 C53 Ti5 71.1(5) .
C58 C53 Ti5 126.8(7) .
C55 C54 C53 108.9(9) .
C55 C54 C59 125.2(11) .
C53 C54 C59 125.7(11) .
C55 C54 Ti5 71.0(6) .
C53 C54 Ti5 73.5(5) .
C59 C54 Ti5 125.4(7) .
C54 C55 C51 108.4(9) .
C54 C55 C60 125.3(11) .
C51 C55 C60 126.1(11) .
C54 C55 Ti5 74.5(6) .
C51 C55 Ti5 72.3(6) .
C60 C55 Ti5 123.3(7) .
C62 C61 C65 108.1(8) .
C62 C61 C67 129.0(9) .
C65 C61 C67 122.8(9) .
C62 C61 Ti6 72.7(5) .
C65 C61 Ti6 70.7(5) .
C67 C61 Ti6 126.2(6) .
C63 C62 C61 109.6(9) .
C63 C62 C68 124.8(10) .
C61 C62 C68 125.3(10) .
C63 C62 Ti6 70.7(6) .
C61 C62 Ti6 73.4(5) .
C68 C62 Ti6 126.9(7) .
C62 C63 C64 106.1(9) .
C62 C63 C69 128.0(12) .
C64 C63 C69 125.3(11) .
C62 C63 Ti6 75.1(6) .
C64 C63 Ti6 71.2(5) .
C69 C63 Ti6 125.4(7) .
C65 C64 C63 108.1(8) .
C65 C64 C70 127.1(11) .
C63 C64 C70 124.7(11) .
C65 C64 Ti6 73.8(5) .
C63 C64 Ti6 72.3(5) .
C70 C64 Ti6 122.1(7) .
C64 C65 C61 108.0(9) .
C64 C65 C66 128.8(9) .
C61 C65 C66 122.9(9) .
C64 C65 Ti6 71.7(5) .
C61 C65 Ti6 74.6(5) .
C66 C65 Ti6 124.8(7) .
Ti6 N2 Ti4 97.7(3) .
Ti6 N2 Ti5 97.3(3) .
Ti4 N2 Ti5 97.2(3) .
Ti4 N45 Ti5 92.8(3) .
Ti4 N45 Pt2 87.1(3) .
Ti5 N45 Pt2 86.1(3) .
Ti6 N46 Ti4 93.0(3) .
Ti6 N46 Pt2 86.9(3) .
Ti4 N46 Pt2 87.2(3) .
Ti5 N56 Ti6 93.0(3) .
Ti5 N56 Pt2 86.1(3) .
Ti6 N56 Pt2 86.1(3) .
N46 Pt2 N45 87.2(3) .
N46 Pt2 N56 87.5(3) .
N45 Pt2 N56 87.7(3) .
N46 Pt2 I6 89.65(19) .
N45 Pt2 I6 92.76(18) .
N56 Pt2 I6 177.06(19) .
N46 Pt2 I5 177.28(19) .
N45 Pt2 I5 90.09(17) .
N56 Pt2 I5 91.95(19) .
I6 Pt2 I5 90.96(3) .
N46 Pt2 I4 92.72(19) .
N45 Pt2 I4 177.95(19) .
N56 Pt2 I4 90.25(18) .
I6 Pt2 I4 89.29(3) .
I5 Pt2 I4 89.94(3) .
N46 Pt2 Ti5 88.4(2) .
N45 Pt2 Ti5 44.04(18) .
N56 Pt2 Ti5 43.74(18) .
I6 Pt2 Ti5 136.80(4) .
I5 Pt2 Ti5 89.30(4) .
I4 Pt2 Ti5 133.91(4) .
N46 Pt2 Ti6 43.72(19) .
N45 Pt2 Ti6 88.50(17) .
N56 Pt2 Ti6 43.82(19) .
I6 Pt2 Ti6 133.27(4) .
I5 Pt2 Ti6 135.77(4) .
I4 Pt2 Ti6 90.06(4) .
Ti5 Pt2 Ti6 60.41(4) .
N46 Pt2 Ti4 43.80(19) .
N45 Pt2 Ti4 43.49(17) .
N56 Pt2 Ti4 88.33(18) .
I6 Pt2 Ti4 90.01(4) .
I5 Pt2 Ti4 133.55(4) .
I4 Pt2 Ti4 136.51(4) .
Ti5 Pt2 Ti4 60.25(4) .
Ti6 Pt2 Ti4 60.28(4) .
N2 Ti4 N45 85.1(3) .
N2 Ti4 N46 84.3(3) .
N45 Ti4 N46 98.3(3) .
N2 Ti4 C43 103.7(3) .
N45 Ti4 C43 152.1(3) .
N46 Ti4 C43 108.8(3) .
N2 Ti4 C42 98.8(3) .
N45 Ti4 C42 117.6(3) .
N46 Ti4 C42 144.1(3) .
C43 Ti4 C42 35.5(3) .
N2 Ti4 C44 135.4(3) .
N45 Ti4 C44 138.8(3) .
N46 Ti4 C44 94.1(3) .
C43 Ti4 C44 35.2(3) .
C42 Ti4 C44 58.8(3) .
N2 Ti4 C41 125.7(3) .
N45 Ti4 C41 94.8(3) .
N46 Ti4 C41 148.2(3) .
C43 Ti4 C41 58.4(3) .
C42 Ti4 C41 35.1(3) .
C44 Ti4 C41 58.1(3) .
N2 Ti4 C45 156.9(3) .
N45 Ti4 C45 105.4(3) .
N46 Ti4 C45 113.6(3) .
C43 Ti4 C45 57.9(3) .
C42 Ti4 C45 58.1(3) .
C44 Ti4 C45 34.6(3) .
C41 Ti4 C45 34.7(3) .
N2 Ti4 Ti5 41.5(2) .
N45 Ti4 Ti5 43.7(2) .
N46 Ti4 Ti5 91.4(2) .
C43 Ti4 Ti5 138.8(3) .
C42 Ti4 Ti5 114.7(2) .
C44 Ti4 Ti5 173.3(3) .
C41 Ti4 Ti5 117.6(2) .
C45 Ti4 Ti5 144.6(2) .
N2 Ti4 Pt2 84.0(2) .
N45 Ti4 Pt2 49.4(2) .
N46 Ti4 Pt2 48.96(19) .
C43 Ti4 Pt2 156.4(2) .
C42 Ti4 Pt2 166.6(2) .
C44 Ti4 Pt2 127.2(3) .
C41 Ti4 Pt2 134.3(2) .
C45 Ti4 Pt2 118.6(2) .
Ti5 Ti4 Pt2 59.46(4) .
N2 Ti4 Ti6 41.0(2) .
N45 Ti4 Ti6 92.0(2) .
N46 Ti4 Ti6 43.3(2) .
C43 Ti4 Ti6 112.2(2) .
C42 Ti4 Ti6 129.9(2) .
C44 Ti4 Ti6 122.6(3) .
C41 Ti4 Ti6 164.4(2) .
C45 Ti4 Ti6 153.9(2) .
Ti5 Ti4 Ti6 59.89(5) .
Pt2 Ti4 Ti6 59.53(4) .
N2 Ti5 N56 84.8(3) .
N2 Ti5 N45 84.9(3) .
N56 Ti5 N45 100.0(3) .
N2 Ti5 C51 97.2(3) .
N56 Ti5 C51 127.6(4) .
N45 Ti5 C51 132.4(3) .
N2 Ti5 C55 112.5(4) .
N56 Ti5 C55 154.3(3) .
N45 Ti5 C55 100.5(3) .
C51 Ti5 C55 35.1(4) .
N2 Ti5 C52 116.5(3) .
N56 Ti5 C52 97.5(3) .
N45 Ti5 C52 153.6(3) .
C51 Ti5 C52 35.6(4) .
C55 Ti5 C52 58.2(4) .
N2 Ti5 C54 146.7(3) .
N56 Ti5 C54 127.2(4) .
N45 Ti5 C54 96.5(3) .
C51 Ti5 C54 57.8(4) .
C55 Ti5 C54 34.5(4) .
C52 Ti5 C54 57.1(3) .
N2 Ti5 C53 150.8(3) .
N56 Ti5 C53 98.0(3) .
N45 Ti5 C53 122.8(3) .
C51 Ti5 C53 58.1(3) .
C55 Ti5 C53 57.5(4) .
C52 Ti5 C53 34.4(3) .
C54 Ti5 C53 34.1(4) .
N2 Ti5 Pt2 84.6(2) .
N56 Ti5 Pt2 50.2(2) .
N45 Ti5 Pt2 49.9(2) .
C51 Ti5 Pt2 177.1(3) .
C55 Ti5 Pt2 145.9(3) .
C52 Ti5 Pt2 141.5(3) .
C54 Ti5 Pt2 121.4(3) .
C53 Ti5 Pt2 119.5(2) .
N2 Ti5 Ti6 41.2(2) .
N56 Ti5 Ti6 43.6(2) .
N45 Ti5 Ti6 92.1(2) .
C51 Ti5 Ti6 120.3(3) .
C55 Ti5 Ti6 149.9(3) .
C52 Ti5 Ti6 114.1(2) .
C54 Ti5 Ti6 168.8(3) .
C53 Ti5 Ti6 134.8(3) .
Pt2 Ti5 Ti6 59.89(4) .
N2 Ti5 Ti4 41.4(2) .
N56 Ti5 Ti4 92.8(2) .
N45 Ti5 Ti4 43.51(19) .
C51 Ti5 Ti4 122.5(3) .
C55 Ti5 Ti4 112.8(3) .
C52 Ti5 Ti4 154.6(3) .
C54 Ti5 Ti4 130.9(3) .
C53 Ti5 Ti4 164.3(2) .
Pt2 Ti5 Ti4 60.29(4) .
Ti6 Ti5 Ti4 60.13(5) .
N2 Ti6 N46 85.0(3) .
N2 Ti6 N56 84.9(3) .
N46 Ti6 N56 99.3(3) .
N2 Ti6 C64 100.7(3) .
N46 Ti6 C64 125.4(4) .
N56 Ti6 C64 135.1(4) .
N2 Ti6 C63 116.1(4) .
N46 Ti6 C63 151.6(3) .
N56 Ti6 C63 101.2(4) .
C64 Ti6 C63 36.5(4) .
N2 Ti6 C65 117.9(3) .
N46 Ti6 C65 95.2(3) .
N56 Ti6 C65 154.0(3) .
C64 Ti6 C65 34.5(3) .
C63 Ti6 C65 58.9(4) .
N2 Ti6 C62 150.2(3) .
N46 Ti6 C62 123.8(3) .
N56 Ti6 C62 96.7(3) .
C64 Ti6 C62 57.8(3) .
C63 Ti6 C62 34.2(4) .
C65 Ti6 C62 57.4(3) .
N2 Ti6 C61 152.5(3) .
N46 Ti6 C61 94.9(3) .
N56 Ti6 C61 122.0(3) .
C64 Ti6 C61 57.4(3) .
C63 Ti6 C61 57.5(3) .
C65 Ti6 C61 34.7(3) .
C62 Ti6 C61 33.9(3) .
N2 Ti6 Pt2 84.6(2) .
N46 Ti6 Pt2 49.37(19) .
N56 Ti6 Pt2 50.1(2) .
C64 Ti6 Pt2 172.6(3) .
C63 Ti6 Pt2 144.8(3) .
C65 Ti6 Pt2 138.1(2) .
C62 Ti6 Pt2 119.1(2) .
C61 Ti6 Pt2 115.9(2) .
N2 Ti6 Ti5 41.5(2) .
N46 Ti6 Ti5 91.8(2) .
N56 Ti6 Ti5 43.4(2) .
C64 Ti6 Ti5 127.6(2) .
C63 Ti6 Ti5 116.6(3) .
C65 Ti6 Ti5 157.5(2) .
C62 Ti6 Ti5 133.1(2) .
C61 Ti6 Ti5 165.0(2) .
Pt2 Ti6 Ti5 59.71(4) .
N2 Ti6 Ti4 41.2(2) .
N46 Ti6 Ti4 43.7(2) .
N56 Ti6 Ti4 92.5(2) .
C64 Ti6 Ti4 120.9(3) .
C63 Ti6 Ti4 152.7(3) .
C65 Ti6 Ti4 112.7(2) .
C62 Ti6 Ti4 166.0(3) .
C61 Ti6 Ti4 132.3(2) .
Pt2 Ti6 Ti4 60.18(4) .
Ti5 Ti6 Ti4 59.98(5) .
I10 I11 I12 178.43(4) .
I15 I16 I15 180.000(19) 2_755
I17 I18 I17 180.00(3) 2_565
C101 C100 C105 119.5(14) .
C102 C101 C100 119.0(15) .
C101 C102 C103 120.9(14) .
C102 C103 C104 121.4(14) .
C103 C104 C105 116.7(14) .
C104 C105 C100 122.3(14) .
C111 C110 C115 121.0(16) .
C110 C111 C112 119.1(14) .
C111 C112 C113 123.2(14) .
C114 C113 C112 114.0(14) .
C115 C114 C113 125.3(15) .
C110 C115 C114 117.4(16) .
C131 C130 C135 121.6(18) .
C132 C131 C130 119.3(18) .
C131 C132 C133 119.5(18) .
C134 C133 C132 121.0(17) .
C133 C134 C135 119.3(17) .
C130 C135 C134 119.0(18) .
C145 C140 C141 120.2(14) .
C140 C141 C142 119.0(14) .
C141 C142 C143 120.5(17) .
C144 C143 C142 119.8(18) .
C145 C144 C143 119.1(17) .
C140 C145 C144 121.3(15) .
C155 C150 C151 123.3(15) .
C150 C151 C152 117.1(16) .
C151 C152 C153 119.0(16) .
C154 C153 C152 123.3(16) .
C155 C154 C153 117.2(15) .
C154 C155 C150 119.9(14) .

loop_
_geom_bond_atom_site_label_1
_geom_bond_atom_site_label_2
_geom_bond_distance
_geom_bond_site_symmetry_2
C11 C15 1.427(15) .
C11 C12 1.432(14) .
C11 C16 1.504(15) .
C11 Ti1 2.347(8) .
C12 C13 1.438(15) .
C12 C17 1.485(16) .
C12 Ti1 2.411(9) .
C13 C14 1.403(16) .
C13 C18 1.488(14) .
C13 Ti1 2.387(9) .
C14 C15 1.428(15) .
C14 C19 1.488(16) .
C14 Ti1 2.330(10) .
C15 C20 1.493(15) .
C15 Ti1 2.335(9) .
C21 C22 1.419(12) .
C21 C25 1.427(13) .
C21 C26 1.500(13) .
C21 Ti2 2.350(8) .
C22 C23 1.406(13) .
C22 C27 1.502(13) .
C22 Ti2 2.328(8) .
C23 C24 1.412(14) .
C23 C28 1.507(13) .
C23 Ti2 2.354(8) .
C24 C25 1.417(14) .
C24 C29 1.492(14) .
C24 Ti2 2.385(9) .
C25 C30 1.500(13) .
C25 Ti2 2.393(9) .
C31 C35 1.392(14) .
C31 C32 1.433(14) .
C31 C36 1.507(14) .
C31 Ti3 2.338(10) .
C32 C33 1.399(14) .
C32 C37 1.492(13) .
C32 Ti3 2.395(9) .
C33 C34 1.406(13) .
C33 C38 1.501(13) .
C33 Ti3 2.386(8) .
C34 C35 1.407(13) .
C34 C39 1.534(13) .
C34 Ti3 2.329(8) .
C35 C40 1.524(13) .
C35 Ti3 2.314(9) .
I1 Pt1 2.6228(7) .
I2 Pt1 2.6180(7) .
I3 Pt1 2.6252(8) .
N1 Ti1 1.903(7) .
N1 Ti2 1.915(7) .
N1 Ti3 1.929(7) .
N12 Ti2 1.994(7) .
N12 Ti1 1.997(7) .
N12 Pt1 2.191(7) .
N13 Ti3 1.987(7) .
N13 Ti1 1.995(7) .
N13 Pt1 2.194(7) .
N23 Ti2 1.993(7) .
N23 Ti3 2.000(7) .
N23 Pt1 2.175(7) .
Pt1 Ti3 2.8438(16) .
Pt1 Ti2 2.8622(15) .
Pt1 Ti1 2.8710(15) .
Ti1 Ti2 2.874(2) .
Ti1 Ti3 2.883(2) .
Ti2 Ti3 2.879(2) .
C41 C45 1.417(14) .
C41 C42 1.418(12) .
C41 C46 1.504(13) .
C41 Ti4 2.369(8) .
C42 C43 1.422(13) .
C42 C47 1.509(14) .
C42 Ti4 2.335(8) .
C43 C44 1.411(14) .
C43 C48 1.514(13) .
C43 Ti4 2.327(9) .
C44 C45 1.408(14) .
C44 C49 1.497(15) .
C44 Ti4 2.342(9) .
C45 C50 1.492(14) .
C45 Ti4 2.388(9) .
C51 C55 1.403(15) .
C51 C52 1.429(15) .
C51 C56 1.513(15) .
C51 Ti5 2.324(9) .
C52 C53 1.399(13) .
C52 C57 1.484(15) .
C52 Ti5 2.346(9) .
C53 C54 1.396(15) .
C53 C58 1.498(15) .
C53 Ti5 2.389(9) .
C54 C55 1.395(15) .
C54 C59 1.495(15) .
C54 Ti5 2.375(10) .
C55 C60 1.520(16) .
C55 Ti5 2.329(10) .
C61 C62 1.397(13) .
C61 C65 1.417(12) .
C61 C67 1.485(13) .
C61 Ti6 2.400(8) .
C62 C63 1.392(15) .
C62 C68 1.509(14) .
C62 Ti6 2.392(9) .
C63 C64 1.458(16) .
C63 C69 1.492(16) .
C63 Ti6 2.337(9) .
C64 C65 1.388(14) .
C64 C70 1.524(13) .
C64 Ti6 2.323(9) .
C65 C66 1.493(14) .
C65 Ti6 2.350(9) .
I4 Pt2 2.6308(8) .
I5 Pt2 2.6259(8) .
I6 Pt2 2.6224(7) .
N2 Ti6 1.910(7) .
N2 Ti4 1.917(7) .
N2 Ti5 1.921(7) .
N45 Ti4 1.985(7) .
N45 Ti5 1.990(7) .
N45 Pt2 2.189(7) .
N46 Ti6 1.981(7) .
N46 Ti4 1.996(7) .
N46 Pt2 2.175(7) .
N56 Ti5 1.979(7) .
N56 Ti6 1.986(7) .
N56 Pt2 2.199(7) .
Pt2 Ti5 2.8562(16) .
Pt2 Ti6 2.8615(15) .
Pt2 Ti4 2.8803(15) .
Ti4 Ti5 2.879(2) .
Ti4 Ti6 2.883(2) .
Ti5 Ti6 2.876(2) .
I10 I11 2.8439(11) .
I11 I12 3.0156(11) .
I13 I14 2.7704(14) .
I15 I16 2.9410(10) .
I16 I15 2.9411(10) 2_755
I17 I18 2.9278(10) .
I18 I17 2.9278(10) 2_565
C100 C101 1.379(9) .
C100 C105 1.392(9) .
C101 C102 1.376(9) .
C102 C103 1.382(9) .
C103 C104 1.387(9) .
C104 C105 1.389(9) .
C110 C111 1.375(9) .
C110 C115 1.379(9) .
C111 C112 1.387(9) .
C112 C113 1.397(9) .
C113 C114 1.387(9) .
C114 C115 1.382(9) .
C130 C131 1.376(9) .
C130 C135 1.379(9) .
C131 C132 1.373(10) .
C132 C133 1.382(10) .
C133 C134 1.381(10) .
C134 C135 1.382(10) .
C140 C145 1.377(9) .
C140 C141 1.378(9) .
C141 C142 1.390(9) .
C142 C143 1.393(10) .
C143 C144 1.380(10) .
C144 C145 1.377(9) .
C150 C155 1.377(9) .
C150 C151 1.385(9) .
C151 C152 1.386(10) .
C152 C153 1.389(10) .
C153 C154 1.385(9) .
C154 C155 1.371(9) .

loop_
_platon_squeeze_void_nr
_platon_squeeze_void_average_x
_platon_squeeze_void_average_y
_platon_squeeze_void_average_z
_platon_squeeze_void_volume
_platon_squeeze_void_count_electrons
_platon_squeeze_void_content
1 0.500 0.000 0.000 337 134 ' '
2 0.500 0.500 0.500 200 68 ' '
